data_8102874
loop_
_publ_author_name
'Kwang Ha'

_publ_section_title
;
 Crystal structure of (bis(2-pyridyl)imido)chloropalladium(II),
 PdCl(C12H8N3O2)
;
_journal_issue 4
_journal_name_full 'Zeitschrift f\"ur Kristallographie - New Crystal Structures'
_journal_page_first 789
_journal_volume 225
_journal_year 2010
_chemical_formula_moiety 'C12 H8 Cl N3 O2 Pd'
_chemical_formula_sum 'C12 H8 Cl N3 O2 Pd'
_chemical_formula_weight 368.06
_chemical_name_systematic
; 
(Bis(2-pyridyl)imido)chloropalladium(II)
;
_space_group_IT_number 60
_symmetry_cell_setting orthorhombic
_symmetry_space_group_name_Hall '-P 2n 2ab'
_symmetry_space_group_name_H-M 'P b c n'
_atom_sites_solution_hydrogens geom
_atom_sites_solution_primary direct
_atom_sites_solution_secondary difmap
_audit_creation_method SHELXL-97
_cell_angle_alpha 90.00
_cell_angle_beta 90.00
_cell_angle_gamma 90.00
_cell_formula_units_Z 4
_cell_length_a 11.9623(12)
_cell_length_b 14.1791(14)
_cell_length_c 6.9203(7)
_cell_measurement_reflns_used 3591
_cell_measurement_temperature 200(2)
_cell_measurement_theta_max 28.23
_cell_measurement_theta_min 2.23
_cell_volume 1173.8(2)
_computing_cell_refinement 'SAINT (Bruker, 2000)'
_computing_data_collection 'SMART (Bruker, 2000)'
_computing_data_reduction 'SAINT (Bruker, 2000)'
_computing_molecular_graphics 'ORTEP-III (Farrugia, 1997)'
_computing_publication_material SHELXL97
_computing_structure_refinement 'SHELXL-97 (Sheldrick, 1997)'
_computing_structure_solution 'SHELXS-97 (Sheldrick, 1997)'
_diffrn_ambient_temperature 200(2)
_diffrn_measured_fraction_theta_full 0.985
_diffrn_measured_fraction_theta_max 0.985
_diffrn_measurement_device_type 'Bruker SMART 1000 CCD'
_diffrn_measurement_method '\f and \w scans'
_diffrn_radiation_monochromator graphite
_diffrn_radiation_source 'fine-focus sealed tube'
_diffrn_radiation_type MoK\a
_diffrn_radiation_wavelength 0.71073
_diffrn_reflns_av_R_equivalents 0.0371
_diffrn_reflns_av_sigmaI/netI 0.0292
_diffrn_reflns_limit_h_max 12
_diffrn_reflns_limit_h_min -15
_diffrn_reflns_limit_k_max 18
_diffrn_reflns_limit_k_min -18
_diffrn_reflns_limit_l_max 8
_diffrn_reflns_limit_l_min -9
_diffrn_reflns_number 7672
_diffrn_reflns_theta_full 28.27
_diffrn_reflns_theta_max 28.27
_diffrn_reflns_theta_min 2.23
_diffrn_standards_decay_% 0
_diffrn_standards_interval_count 0
_diffrn_standards_interval_time 0
_diffrn_standards_number 0
_exptl_absorpt_coefficient_mu 1.808
_exptl_absorpt_correction_T_max 1.000
_exptl_absorpt_correction_T_min 0.859
_exptl_absorpt_correction_type multi-scan
_exptl_absorpt_process_details SADABS
_exptl_crystal_colour orange
_exptl_crystal_density_diffrn 2.083
_exptl_crystal_density_method 'not measured'
_exptl_crystal_description stick
_exptl_crystal_F_000 720
_exptl_crystal_size_max 0.22
_exptl_crystal_size_mid 0.19
_exptl_crystal_size_min 0.15
_refine_diff_density_max 0.451
_refine_diff_density_min -0.773
_refine_diff_density_rms 0.128
_refine_ls_extinction_method none
_refine_ls_goodness_of_fit_ref 1.068
_refine_ls_hydrogen_treatment constr
_refine_ls_matrix_type full
_refine_ls_number_parameters 88
_refine_ls_number_reflns 1440
_refine_ls_number_restraints 0
_refine_ls_restrained_S_all 1.068
_refine_ls_R_factor_all 0.0386
_refine_ls_R_factor_gt 0.0238
_refine_ls_shift/su_max 0.000
_refine_ls_shift/su_mean 0.000
_refine_ls_structure_factor_coef Fsqd
_refine_ls_weighting_details 'calc w=1/[\s^2^(Fo^2^)+(0.0305P)^2^+0.7002P] where P=(Fo^2^+2Fc^2^)/3'
_refine_ls_weighting_scheme calc
_refine_ls_wR_factor_gt 0.0598
_refine_ls_wR_factor_ref 0.0703
_reflns_number_gt 1053
_reflns_number_total 1440
_reflns_threshold_expression >2sigma(I)
_cod_data_source_file 1267-3234.cff
_cod_data_source_block pdcl(c12h8n3o2)
_cod_depositor_comments
;
The following automatic conversions were performed:
'_symmetry_cell_setting' value 'Orthorhombic' changed to 'orthorhombic'
according to '/home/saulius/struct/CIF-dictionaries/cif_core.dic'
dictionary named 'cif_core.dic' version 2.4.1 from
2010-06-29.

'_exptl_absorpt_correction_type' value 'Multi-scan' changed
to 'multi-scan' according to
'/home/saulius/struct/CIF-dictionaries/cif_core.dic' dictionary named
'cif_core.dic' version 2.4.1 from 2010-06-29.

Automatic conversion script
Id: cif_fix_enum 1555 2011-01-17 13:19:09Z saulius 
;
_cod_database_code 8102874

loop_
_symmetry_equiv_pos_as_xyz
'x, y, z'
'-x+1/2, -y+1/2, z+1/2'
'-x, y, -z+1/2'
'x+1/2, -y+1/2, -z'
'-x, -y, -z'
'x-1/2, y-1/2, -z-1/2'
'x, -y, z-1/2'
'-x-1/2, y-1/2, z'

loop_
_atom_site_label
_atom_site_type_symbol
_atom_site_fract_x
_atom_site_fract_y
_atom_site_fract_z
_atom_site_U_iso_or_equiv
_atom_site_adp_type
_atom_site_occupancy
_atom_site_symmetry_multiplicity
_atom_site_calc_flag
_atom_site_refinement_flags
_atom_site_disorder_assembly
_atom_site_disorder_group
Pd1 Pd 0.5000 0.033404(17) 0.2500 0.01947(11) Uani 1 2 d S . .
Cl1 Cl 0.5000 -0.13040(6) 0.2500 0.0272(2) Uani 1 2 d S . .
O1 O 0.39000(17) 0.30011(13) 0.1631(3) 0.0368(5) Uani 1 1 d . . .
N1 N 0.5000 0.1718(2) 0.2500 0.0232(7) Uani 1 2 d S . .
N2 N 0.33631(19) 0.05390(15) 0.1878(3) 0.0220(5) Uani 1 1 d . . .
C1 C 0.4037(2) 0.21618(18) 0.1906(4) 0.0257(6) Uani 1 1 d . . .
C2 C 0.3104(2) 0.14690(18) 0.1643(4) 0.0243(6) Uani 1 1 d . . .
C3 C 0.2035(2) 0.1760(2) 0.1222(4) 0.0305(7) Uani 1 1 d . . .
H3 H 0.1874 0.2411 0.1065 0.037 Uiso 1 1 calc R . .
C4 C 0.1197(2) 0.1095(2) 0.1028(4) 0.0329(7) Uani 1 1 d . . .
H4 H 0.0455 0.1282 0.0722 0.039 Uiso 1 1 calc R . .
C5 C 0.1458(2) 0.0154(2) 0.1289(4) 0.0307(6) Uani 1 1 d . . .
H5 H 0.0892 -0.0313 0.1184 0.037 Uiso 1 1 calc R . .
C6 C 0.2547(2) -0.01040(19) 0.1703(4) 0.0268(6) Uani 1 1 d . . .
H6 H 0.2721 -0.0753 0.1869 0.032 Uiso 1 1 calc R . .

loop_
_atom_site_aniso_label
_atom_site_aniso_U_11
_atom_site_aniso_U_22
_atom_site_aniso_U_33
_atom_site_aniso_U_23
_atom_site_aniso_U_13
_atom_site_aniso_U_12
Pd1 0.02087(18) 0.01346(15) 0.02409(19) 0.000 0.00095(11) 0.000
Cl1 0.0331(5) 0.0150(4) 0.0336(5) 0.000 0.0005(4) 0.000
O1 0.0299(11) 0.0174(9) 0.0632(15) 0.0043(10) -0.0016(11) 0.0033(8)
N1 0.0243(16) 0.0141(14) 0.0313(18) 0.000 -0.0011(13) 0.000
N2 0.0229(12) 0.0198(11) 0.0233(11) 0.0009(9) 0.0013(10) -0.0008(9)
C1 0.0246(14) 0.0207(13) 0.0320(15) 0.0000(11) 0.0018(11) 0.0024(11)
C2 0.0245(14) 0.0193(13) 0.0290(15) 0.0023(11) 0.0017(11) 0.0002(11)
C3 0.0263(15) 0.0252(14) 0.0399(18) 0.0019(12) 0.0004(12) 0.0042(11)
C4 0.0273(15) 0.0320(15) 0.0395(17) -0.0004(13) -0.0027(13) 0.0021(13)
C5 0.0264(15) 0.0311(15) 0.0346(17) 0.0011(13) -0.0017(12) -0.0064(12)
C6 0.0305(15) 0.0194(13) 0.0306(15) 0.0018(12) -0.0014(12) -0.0044(12)

loop_
_atom_type_symbol
_atom_type_description
_atom_type_scat_dispersion_real
_atom_type_scat_dispersion_imag
_atom_type_scat_source
C C 0.0033 0.0016 'International Tables Vol C Tables 4.2.6.8 and 6.1.1.4'
H H 0.0000 0.0000 'International Tables Vol C Tables 4.2.6.8 and 6.1.1.4'
Cl Cl 0.1484 0.1585 'International Tables Vol C Tables 4.2.6.8 and 6.1.1.4'
N N 0.0061 0.0033 'International Tables Vol C Tables 4.2.6.8 and 6.1.1.4'
O O 0.0106 0.0060 'International Tables Vol C Tables 4.2.6.8 and 6.1.1.4'
Pd Pd -0.9988 1.0072 'International Tables Vol C Tables 4.2.6.8 and 6.1.1.4'

loop_
_geom_angle_atom_site_label_1
_geom_angle_atom_site_label_2
_geom_angle_atom_site_label_3
_geom_angle
_geom_angle_site_symmetry_1
_geom_angle_site_symmetry_3
_geom_angle_publ_flag
N1 Pd1 N2 81.75(6) . 3_655 ?
N1 Pd1 N2 81.75(6) . . ?
N2 Pd1 N2 163.50(12) 3_655 . ?
N1 Pd1 Cl1 180.0 . . ?
N2 Pd1 Cl1 98.25(6) 3_655 . ?
N2 Pd1 Cl1 98.25(6) . . ?
C1 N1 C1 125.5(3) 3_655 . ?
C1 N1 Pd1 117.23(15) 3_655 . ?
C1 N1 Pd1 117.23(15) . . ?
C6 N2 C2 118.8(2) . . ?
C6 N2 Pd1 128.70(19) . . ?
C2 N2 Pd1 112.54(17) . . ?
O1 C1 N1 127.4(3) . . ?
O1 C1 C2 121.5(2) . . ?
N1 C1 C2 111.1(2) . . ?
N2 C2 C3 121.7(2) . . ?
N2 C2 C1 116.8(2) . . ?
C3 C2 C1 121.5(2) . . ?
C2 C3 C4 119.4(3) . . ?
C2 C3 H3 120.3 . . ?
C4 C3 H3 120.3 . . ?
C5 C4 C3 118.8(3) . . ?
C5 C4 H4 120.6 . . ?
C3 C4 H4 120.6 . . ?
C4 C5 C6 119.7(3) . . ?
C4 C5 H5 120.2 . . ?
C6 C5 H5 120.2 . . ?
N2 C6 C5 121.6(3) . . ?
N2 C6 H6 119.2 . . ?
C5 C6 H6 119.2 . . ?

loop_
_geom_bond_atom_site_label_1
_geom_bond_atom_site_label_2
_geom_bond_distance
_geom_bond_site_symmetry_2
_geom_bond_publ_flag
Pd1 N1 1.962(3) . ?
Pd1 N2 2.026(2) 3_655 ?
Pd1 N2 2.026(2) . ?
Pd1 Cl1 2.3226(10) . ?
O1 C1 1.216(3) . ?
N1 C1 1.375(3) 3_655 ?
N1 C1 1.375(3) . ?
N2 C6 1.341(3) . ?
N2 C2 1.364(3) . ?
C1 C2 1.498(4) . ?
C2 C3 1.375(4) . ?
C3 C4 1.382(4) . ?
C3 H3 0.9500 . ?
C4 C5 1.382(4) . ?
C4 H4 0.9500 . ?
C5 C6 1.383(4) . ?
C5 H5 0.9500 . ?
C6 H6 0.9500 . ?

loop_
_geom_hbond_atom_site_label_D
_geom_hbond_atom_site_label_H
_geom_hbond_atom_site_label_A
_geom_hbond_distance_DH
_geom_hbond_distance_HA
_geom_hbond_distance_DA
_geom_hbond_angle_DHA
_geom_hbond_site_symmetry_A
C5 H5 O1 0.95 2.42 3.092(3) 127.2 8_655

loop_
_geom_torsion_atom_site_label_1
_geom_torsion_atom_site_label_2
_geom_torsion_atom_site_label_3
_geom_torsion_atom_site_label_4
_geom_torsion
_geom_torsion_site_symmetry_1
_geom_torsion_site_symmetry_2
_geom_torsion_site_symmetry_3
_geom_torsion_site_symmetry_4
_geom_torsion_publ_flag
N2 Pd1 N1 C1 -7.23(15) 3_655 . . 3_655 ?
N2 Pd1 N1 C1 172.77(15) . . . 3_655 ?
Cl1 Pd1 N1 C1 -20(100) . . . 3_655 ?
N2 Pd1 N1 C1 172.77(15) 3_655 . . . ?
N2 Pd1 N1 C1 -7.23(15) . . . . ?
Cl1 Pd1 N1 C1 160(100) . . . . ?
N1 Pd1 N2 C6 -175.0(3) . . . . ?
N2 Pd1 N2 C6 -175.0(3) 3_655 . . . ?
Cl1 Pd1 N2 C6 5.0(3) . . . . ?
N1 Pd1 N2 C2 4.20(18) . . . . ?
N2 Pd1 N2 C2 4.20(18) 3_655 . . . ?
Cl1 Pd1 N2 C2 -175.80(18) . . . . ?
C1 N1 C1 O1 7.4(3) 3_655 . . . ?
Pd1 N1 C1 O1 -172.6(3) . . . . ?
C1 N1 C1 C2 -171.6(2) 3_655 . . . ?
Pd1 N1 C1 C2 8.4(2) . . . . ?
C6 N2 C2 C3 -0.4(4) . . . . ?
Pd1 N2 C2 C3 -179.7(2) . . . . ?
C6 N2 C2 C1 178.3(3) . . . . ?
Pd1 N2 C2 C1 -0.9(3) . . . . ?
O1 C1 C2 N2 176.2(3) . . . . ?
N1 C1 C2 N2 -4.7(3) . . . . ?
O1 C1 C2 C3 -5.0(4) . . . . ?
N1 C1 C2 C3 174.1(2) . . . . ?
N2 C2 C3 C4 0.0(4) . . . . ?
C1 C2 C3 C4 -178.8(3) . . . . ?
C2 C3 C4 C5 0.8(4) . . . . ?
C3 C4 C5 C6 -1.0(4) . . . . ?
C2 N2 C6 C5 0.2(4) . . . . ?
Pd1 N2 C6 C5 179.3(2) . . . . ?
C4 C5 C6 N2 0.6(5) . . . . ?
